data_1514970
loop_
_publ_author_name
'Wei, Siping'
'Li, Xiyu'
'Yang, Zhuang'
'Lan, Jingbo'
'Gao, Ge'
'Xue, Ying'
'You, Jingsong'

_publ_section_title
;
 Ligand-switching and counteranion-induced hierarchical self-assembly of
 silver-NHC complexes
;
_journal_issue 2
_journal_name_full 'Chemical Science'
_journal_page_first 359
_journal_paper_doi 10.1039/c1sc00615k
_journal_volume 3
_journal_year 2012
_chemical_absolute_configuration unk
_chemical_formula_moiety
;
4(C14 H12 Ag0.5 N3 O), 4(B0.25 F), 12(Cl0.083333)
;
_chemical_formula_sum 'C56 H48 Ag2 B Cl F4 N12 O4'
_chemical_formula_weight 1291.06
_space_group_IT_number 177
_symmetry_cell_setting hexagonal
_symmetry_space_group_name_Hall 'P 6 2'
_symmetry_space_group_name_H-M 'P 6 2 2'
_atom_sites_solution_hydrogens geom
_atom_sites_solution_primary heavy
_atom_sites_solution_secondary difmap
_audit_creation_method SHELXL-97
_cell_angle_alpha 90.00
_cell_angle_beta 90.00
_cell_angle_gamma 120.00
_cell_formula_units_Z 3
_cell_length_a 22.2009(5)
_cell_length_b 22.2009(5)
_cell_length_c 12.58554(19)
_cell_measurement_reflns_used 6655
_cell_measurement_temperature 150.0
_cell_measurement_theta_max 29.1737
_cell_measurement_theta_min 3.1722
_cell_volume 5372.09(19)
_computing_cell_refinement
;
CrysAlisPro, Oxford Diffraction Ltd.,
Version 1.171.34.40 (release 27-08-2010 CrysAlis171 .NET)
(compiled Aug 27 2010,11:50:40)
;
_computing_data_collection
;
CrysAlisPro, Oxford Diffraction Ltd.,
Version 1.171.34.40 (release 27-08-2010 CrysAlis171 .NET)
(compiled Aug 27 2010,11:50:40)
;
_computing_data_reduction
;
CrysAlisPro, Oxford Diffraction Ltd.,
Version 1.171.34.40 (release 27-08-2010 CrysAlis171 .NET)
(compiled Aug 27 2010,11:50:40)
;
_computing_molecular_graphics
;
OLEX2: a complete structure solution,
refinement and analysis program.
Dolomanov et al., J. Appl. Cryst. (2009). 42, 339-341
;
_computing_publication_material
;
OLEX2: a complete structure solution,
refinement and analysis program.
Dolomanov et al., J. Appl. Cryst. (2009). 42, 339-341
;
_computing_structure_refinement 'SHELXL-97 (Sheldrick, 1997)'
_computing_structure_solution 'A short history of SHELX (Sheldrick, 2007)'
_diffrn_ambient_temperature 150.0
_diffrn_detector_area_resol_mean 16.0874
_diffrn_measured_fraction_theta_full 0.983
_diffrn_measured_fraction_theta_max 0.983
_diffrn_measurement_details
;
1 omega -9.00 28.00 1.0000 25.0000
omega____ theta____ kappa____ phi______ frames
- 19.8611 77.0000 120.0000 37

2 omega 4.00 84.00 1.0000 25.0000
omega____ theta____ kappa____ phi______ frames
- 19.8611 77.0000 0.0000 80

3 omega -64.00 -37.00 1.0000 25.0000
omega____ theta____ kappa____ phi______ frames
- -16.8924 108.0000 -68.0000 27
;
_diffrn_measurement_device_type 'Xcalibur, Eos'
_diffrn_measurement_method '\w scans'
_diffrn_orient_matrix_UB_11 0.0332126
_diffrn_orient_matrix_UB_12 0.0050425
_diffrn_orient_matrix_UB_13 0.0136256
_diffrn_orient_matrix_UB_21 -0.0125038
_diffrn_orient_matrix_UB_22 -0.0360117
_diffrn_orient_matrix_UB_23 -0.0073846
_diffrn_orient_matrix_UB_31 0.0100599
_diffrn_orient_matrix_UB_32 0.0061798
_diffrn_orient_matrix_UB_33 -0.0541951
_diffrn_radiation_monochromator graphite
_diffrn_radiation_source 'fine-focus sealed tube'
_diffrn_radiation_type 'Mo K\a'
_diffrn_radiation_wavelength 0.7107
_diffrn_reflns_av_R_equivalents 0.0303
_diffrn_reflns_av_sigmaI/netI 0.0318
_diffrn_reflns_limit_h_max 21
_diffrn_reflns_limit_h_min -27
_diffrn_reflns_limit_k_max 25
_diffrn_reflns_limit_k_min -18
_diffrn_reflns_limit_l_max 15
_diffrn_reflns_limit_l_min -14
_diffrn_reflns_number 14796
_diffrn_reflns_theta_full 26.37
_diffrn_reflns_theta_max 26.37
_diffrn_reflns_theta_min 3.24
_exptl_absorpt_coefficient_mu 0.639
_exptl_absorpt_correction_T_max 1.0
_exptl_absorpt_correction_T_min 0.98524
_exptl_absorpt_correction_type multi-scan
_exptl_absorpt_process_details
;
CrysAlisPro, Oxford Diffraction Ltd.,
Version 1.171.34.40 (release 27-08-2010 CrysAlis171 .NET)
(compiled Aug 27 2010,11:50:40)
Empirical absorption correction using spherical harmonics,
implemented in SCALE3 ABSPACK scaling algorithm.
;
_exptl_crystal_colour colurless
_exptl_crystal_density_diffrn 1.197
_exptl_crystal_density_method 'not measured'
_exptl_crystal_description block
_exptl_crystal_F_000 1956
_exptl_crystal_size_max 0.25
_exptl_crystal_size_mid 0.20
_exptl_crystal_size_min 0.20
_platon_squeeze_details
;
;
_refine_diff_density_max 5.818
_refine_diff_density_min -11.891
_refine_diff_density_rms 0.163
_refine_ls_abs_structure_details 'Flack H D (1983), Acta Cryst. A39, 876-881'
_refine_ls_abs_structure_Flack 0.05(7)
_refine_ls_extinction_method none
_refine_ls_goodness_of_fit_ref 1.097
_refine_ls_hydrogen_treatment constr
_refine_ls_matrix_type full
_refine_ls_number_parameters 183
_refine_ls_number_reflns 3659
_refine_ls_number_restraints 0
_refine_ls_restrained_S_all 1.097
_refine_ls_R_factor_all 0.0769
_refine_ls_R_factor_gt 0.0688
_refine_ls_shift/su_max 0.000
_refine_ls_shift/su_mean 0.000
_refine_ls_structure_factor_coef Fsqd
_refine_ls_weighting_details
;
calc w=1/[\s^2^(Fo^2^)+(0.1424P)^2^+0.9541P] where P=(Fo^2^+2Fc^2^)/3
;
_refine_ls_weighting_scheme calc
_refine_ls_wR_factor_gt 0.1874
_refine_ls_wR_factor_ref 0.1963
_reflns_number_gt 3134
_reflns_number_total 3659
_reflns_threshold_expression >2sigma(I)
_cod_data_source_file c1sc00615k.txt
_cod_data_source_block 110301_S1_WSP
_cod_depositor_comments
;
The following automatic conversions were performed:

'_symmetry_cell_setting' value 'Hexagonal' changed to 'hexagonal'
according to
/usr/data/users/saulius/automatic-downloads/retrospective/RSC/lib/dictionaries/cif_core.dic
dictionary named 'cif_core.dic' version 2.4.2 from 2011-04-26.

Automatic conversion script
Id: cif_fix_values 2281 2013-09-26 08:29:07Z andrius 
;
_cod_original_cell_volume 5372.11(18)
_cod_database_code 1514970

loop_
_space_group_symop_id
_space_group_symop_operation_xyz
1 'x, y, z'
2 'x-y, x, z'
3 '-y, x-y, z'
4 '-x, -y, z'
5 '-x+y, -x, z'
6 'y, -x+y, z'
7 'x-y, -y, -z'
8 '-x, -x+y, -z'
9 'y, x, -z'
10 '-y, -x, -z'
11 '-x+y, y, -z'
12 'x, x-y, -z'

loop_
_atom_site_label
_atom_site_type_symbol
_atom_site_fract_x
_atom_site_fract_y
_atom_site_fract_z
_atom_site_U_iso_or_equiv
_atom_site_adp_type
_atom_site_occupancy
_atom_site_symmetry_multiplicity
_atom_site_calc_flag
_atom_site_refinement_flags
Ag1 Ag 0.559183(13) 0.11837(3) 0.0000 0.0329(2) Uani 1 2 d S
Cl1 Cl 0.6667 0.3333 0.0000 0.1067(14) Uani 1 6 d S
Cl2 Cl 0.0000 0.0000 0.0000 0.1067(14) Uani 1 12 d S
F1 F 0.4860(4) 0.0430(4) 0.4418(7) 0.144(4) Uani 1 1 d .
O1 O 0.5500(3) 0.2344(3) 0.3954(4) 0.0556(13) Uani 1 1 d .
N1 N 0.4292(3) 0.0862(3) 0.1428(4) 0.0339(11) Uani 1 1 d .
N2 N 0.4100(4) 0.1025(3) 0.2385(5) 0.0450(16) Uani 1 1 d .
N3 N 0.5223(3) 0.1515(3) 0.2199(4) 0.0358(12) Uani 1 1 d .
C1 C 0.4972(3) 0.1160(3) 0.1283(4) 0.0329(12) Uani 1 1 d .
C2 C 0.4692(4) 0.1430(3) 0.2822(5) 0.0405(14) Uani 1 1 d .
C3 C 0.4812(4) 0.1790(4) 0.3891(5) 0.0524(18) Uani 1 1 d .
H3A H 0.4486 0.1968 0.3979 0.063 Uiso 1 1 calc R
H3B H 0.4725 0.1453 0.4469 0.063 Uiso 1 1 calc R
C4 C 0.5977(5) 0.2122(4) 0.3682(4) 0.055(2) Uani 1 1 d .
H4A H 0.5860 0.1692 0.4078 0.066 Uiso 1 1 calc R
H4B H 0.6453 0.2484 0.3887 0.066 Uiso 1 1 calc R
C5 C 0.5953(5) 0.1983(3) 0.2481(4) 0.0397(12) Uani 1 1 d .
H5 H 0.6127 0.2432 0.2091 0.048 Uiso 1 1 calc R
C6 C 0.6422(5) 0.1682(4) 0.2223(5) 0.0438(18) Uani 1 1 d .
C7 C 0.6337(4) 0.1090(4) 0.2717(6) 0.0523(18) Uani 1 1 d .
H7 H 0.5949 0.0833 0.3171 0.063 Uiso 1 1 calc R
C8 C 0.6810(5) 0.0864(5) 0.2557(9) 0.060(2) Uani 1 1 d .
H8 H 0.6743 0.0451 0.2894 0.072 Uiso 1 1 calc R
C9 C 0.7393(5) 0.1249(5) 0.1893(8) 0.070(3) Uani 1 1 d .
H9 H 0.7728 0.1106 0.1795 0.084 Uiso 1 1 calc R
C10 C 0.7470(4) 0.1839(5) 0.1384(7) 0.061(2) Uani 1 1 d .
H10 H 0.7853 0.2091 0.0918 0.074 Uiso 1 1 calc R
C11 C 0.7004(4) 0.2063(4) 0.1542(5) 0.0523(18) Uani 1 1 d .
H11 H 0.7068 0.2472 0.1198 0.063 Uiso 1 1 calc R
C12 C 0.3748(3) 0.0417(3) 0.0693(5) 0.0364(13) Uani 1 1 d .
C13 C 0.3853(3) 0.0000 0.0000 0.0334(14) Uani 1 2 d S
H13 H 0.4281 0.0000 0.0000 0.040 Uiso 1 2 calc SR
C14 C 0.3121(4) 0.0421(4) 0.0705(6) 0.0485(16) Uani 1 1 d .
H14 H 0.3047 0.0707 0.1188 0.058 Uiso 1 1 calc R
C15 C 0.2617(4) 0.0000 0.0000 0.055(2) Uani 1 2 d S
H15 H 0.2189 0.0000 0.0000 0.066 Uiso 1 2 calc SR
B1 B 0.5000 0.0000 0.5000 0.065(5) Uani 1 4 d S

loop_
_atom_site_aniso_label
_atom_site_aniso_U_11
_atom_site_aniso_U_22
_atom_site_aniso_U_33
_atom_site_aniso_U_23
_atom_site_aniso_U_13
_atom_site_aniso_U_12
Ag1 0.0413(3) 0.0391(3) 0.0178(3) 0.000 0.0021(3) 0.01953(16)
Cl1 0.116(2) 0.116(2) 0.087(3) 0.000 0.000 0.0582(11)
Cl2 0.116(2) 0.116(2) 0.087(3) 0.000 0.000 0.0582(11)
F1 0.203(8) 0.109(5) 0.160(8) 0.089(5) 0.081(6) 0.108(6)
O1 0.071(3) 0.053(3) 0.036(3) -0.023(2) -0.003(2) 0.027(3)
N1 0.048(3) 0.042(3) 0.018(2) -0.0046(19) 0.0028(19) 0.028(2)
N2 0.054(4) 0.047(4) 0.033(3) -0.008(3) 0.006(3) 0.025(3)
N3 0.046(3) 0.039(3) 0.023(2) -0.005(2) 0.000(2) 0.021(3)
C1 0.041(3) 0.034(3) 0.023(2) -0.003(2) -0.002(2) 0.018(3)
C2 0.059(4) 0.039(3) 0.024(3) 0.000(3) 0.004(3) 0.025(3)
C3 0.074(5) 0.058(4) 0.030(3) -0.011(3) 0.008(3) 0.036(4)
C4 0.072(6) 0.059(3) 0.030(3) -0.013(3) -0.013(4) 0.029(4)
C5 0.052(4) 0.038(3) 0.030(2) -0.0013(19) -0.004(4) 0.023(4)
C6 0.061(5) 0.041(4) 0.024(3) -0.009(3) -0.010(3) 0.022(4)
C7 0.062(5) 0.045(4) 0.039(4) -0.003(3) -0.003(3) 0.019(4)
C8 0.064(5) 0.051(5) 0.073(6) -0.016(4) -0.025(4) 0.034(4)
C9 0.056(5) 0.085(7) 0.072(6) -0.046(5) -0.017(4) 0.037(5)
C10 0.043(4) 0.071(5) 0.050(4) -0.027(4) 0.003(3) 0.013(4)
C11 0.053(4) 0.050(4) 0.036(3) -0.015(3) -0.003(3) 0.013(3)
C12 0.041(3) 0.040(3) 0.028(3) 0.003(2) 0.005(2) 0.020(3)
C13 0.030(2) 0.041(4) 0.033(3) 0.011(5) 0.006(3) 0.0206(18)
C14 0.048(4) 0.053(4) 0.048(4) -0.003(3) 0.009(3) 0.028(3)
C15 0.044(3) 0.061(5) 0.065(5) 0.004(8) 0.002(4) 0.031(3)
B1 0.104(11) 0.027(6) 0.038(6) 0.000 0.000 0.014(3)

loop_
_atom_type_symbol
_atom_type_description
_atom_type_scat_dispersion_real
_atom_type_scat_dispersion_imag
_atom_type_scat_source
C C 0.0033 0.0016 'International Tables Vol C Tables 4.2.6.8 and 6.1.1.4'
H H 0.0000 0.0000 'International Tables Vol C Tables 4.2.6.8 and 6.1.1.4'
Ag Ag -0.8971 1.1015 'International Tables Vol C Tables 4.2.6.8 and 6.1.1.4'
B B 0.0013 0.0007 'International Tables Vol C Tables 4.2.6.8 and 6.1.1.4'
Cl Cl 0.1484 0.1585 'International Tables Vol C Tables 4.2.6.8 and 6.1.1.4'
F F 0.0171 0.0103 'International Tables Vol C Tables 4.2.6.8 and 6.1.1.4'
N N 0.0061 0.0033 'International Tables Vol C Tables 4.2.6.8 and 6.1.1.4'
O O 0.0106 0.0060 'International Tables Vol C Tables 4.2.6.8 and 6.1.1.4'

loop_
_geom_angle_atom_site_label_1
_geom_angle_atom_site_label_2
_geom_angle_atom_site_label_3
_geom_angle
_geom_angle_site_symmetry_1
_geom_angle_site_symmetry_3
F1 B1 F1 114.6(8) 11_656 7_556
F1 B1 F1 109.0(6) 7_556 .
F1 B1 F1 114.6(8) 4_655 .
F1 B1 F1 104.9(8) 4_655 7_556
F1 B1 F1 104.9(8) 11_656 .
F1 B1 F1 109.0(6) 11_656 4_655
O1 C3 C2 109.8(6) . .
O1 C3 H3A 109.7 . .
O1 C3 H3B 109.7 . .
O1 C4 H4A 109.5 . .
O1 C4 H4B 109.5 . .
O1 C4 C5 110.5(7) . .
N1 C1 Ag1 133.3(4) . .
N1 C1 N3 102.1(5) . .
N2 N1 C12 118.3(5) . .
N2 C2 N3 111.4(6) . .
N2 C2 C3 126.6(7) . .
N3 C1 Ag1 124.5(5) . .
N3 C2 C3 122.0(6) . .
N3 C5 C4 107.1(7) . .
N3 C5 H5 109.0 . .
N3 C5 C6 113.2(5) . .
C1 Ag1 C1 177.6(3) . 11_655
C1 N1 N2 114.3(5) . .
C1 N1 C12 127.4(5) . .
C1 N3 C5 127.5(6) . .
C2 N2 N1 102.4(6) . .
C2 N3 C1 109.7(6) . .
C2 N3 C5 122.6(5) . .
C2 C3 H3A 109.7 . .
C2 C3 H3B 109.7 . .
C3 O1 C4 110.9(5) . .
H3A C3 H3B 108.2 . .
C4 C5 H5 109.0 . .
H4A C4 H4B 108.1 . .
C5 C4 H4A 109.5 . .
C5 C4 H4B 109.5 . .
C6 C5 C4 109.5(7) . .
C6 C5 H5 109.0 . .
C6 C7 H7 119.6 . .
C6 C7 C8 120.8(8) . .
C6 C11 H11 120.1 . .
C7 C6 C5 121.5(7) . .
C7 C6 C11 119.4(8) . .
C7 C8 H8 120.1 . .
C7 C8 C9 119.8(9) . .
C8 C7 H7 119.6 . .
C8 C9 H9 120.4 . .
C9 C8 H8 120.1 . .
C9 C10 H10 119.4 . .
C10 C9 C8 119.1(8) . .
C10 C9 H9 120.4 . .
C10 C11 C6 119.8(8) . .
C10 C11 H11 120.1 . .
C11 C6 C5 118.8(7) . .
C11 C10 C9 121.1(8) . .
C11 C10 H10 119.4 . .
C12 C13 C12 119.1(7) . 7
C12 C13 H13 120.4 . .
C12 C13 H13 120.4 7 .
C12 C14 H14 121.1 . .
C13 C12 N1 120.1(5) . .
C13 C12 C14 121.1(6) . .
C14 C12 N1 118.8(5) . .
C14 C15 C14 123.0(9) . 7
C14 C15 H15 118.5 . .
C14 C15 H15 118.5 7 .
C15 C14 C12 117.8(6) . .
C15 C14 H14 121.1 . .

loop_
_geom_bond_atom_site_label_1
_geom_bond_atom_site_label_2
_geom_bond_distance
_geom_bond_site_symmetry_2
Ag1 C1 2.106(6) .
Ag1 C1 2.106(6) 11_655
F1 B1 1.357(6) .
O1 C3 1.404(10) .
O1 C4 1.415(12) .
N1 N2 1.385(8) .
N1 C1 1.324(8) .
N1 C12 1.448(8) .
N2 C2 1.286(10) .
N3 C1 1.349(8) .
N3 C2 1.349(9) .
N3 C5 1.467(11) .
C2 C3 1.519(9) .
C3 H3A 0.9900 .
C3 H3B 0.9900 .
C4 H4A 0.9900 .
C4 H4B 0.9900 .
C4 C5 1.538(8) .
C5 H5 1.0000 .
C5 C6 1.526(13) .
C6 C7 1.379(11) .
C6 C11 1.423(11) .
C7 H7 0.9500 .
C7 C8 1.388(13) .
C8 H8 0.9500 .
C8 C9 1.413(15) .
C9 H9 0.9500 .
C9 C10 1.390(15) .
C10 H10 0.9500 .
C10 C11 1.369(12) .
C11 H11 0.9500 .
C12 C13 1.374(7) .
C12 C14 1.398(10) .
C13 C12 1.374(7) 7
C13 H13 0.9500 .
C14 H14 0.9500 .
C14 C15 1.366(9) .
C15 C14 1.366(9) 7
C15 H15 0.9500 .
B1 F1 1.357(6) 4_655
B1 F1 1.357(6) 7_556
B1 F1 1.357(6) 11_656

loop_
_geom_torsion_atom_site_label_1
_geom_torsion_atom_site_label_2
_geom_torsion_atom_site_label_3
_geom_torsion_atom_site_label_4
_geom_torsion
_geom_torsion_site_symmetry_1
_geom_torsion_site_symmetry_4
O1 C4 C5 N3 -51.8(7) . .
O1 C4 C5 C6 -174.9(6) . .
N1 N2 C2 N3 -0.7(8) . .
N1 N2 C2 C3 178.6(7) . .
N1 C12 C13 C12 -179.8(6) . 7
N1 C12 C14 C15 179.6(5) . .
N2 N1 C1 Ag1 -175.3(5) . .
N2 N1 C1 N3 1.4(7) . .
N2 N1 C12 C13 -151.4(5) . .
N2 N1 C12 C14 28.6(8) . .
N2 C2 C3 O1 -161.7(7) . .
N3 C2 C3 O1 17.5(10) . .
N3 C5 C6 C7 -63.6(8) . .
N3 C5 C6 C11 123.0(6) . .
C1 Ag1 C1 N1 -54.9(7) 11_655 .
C1 Ag1 C1 N3 128.9(4) 11_655 .
C1 N1 N2 C2 -0.5(7) . .
C1 N1 C12 C13 30.9(8) . .
C1 N1 C12 C14 -149.1(6) . .
C1 N3 C2 N2 1.6(8) . .
C1 N3 C2 C3 -177.7(6) . .
C1 N3 C5 C4 -167.3(7) . .
C1 N3 C5 C6 -46.4(8) . .
C2 N3 C1 Ag1 175.4(4) . .
C2 N3 C1 N1 -1.8(7) . .
C2 N3 C5 C4 18.9(9) . .
C2 N3 C5 C6 139.7(7) . .
C3 O1 C4 C5 72.1(8) . .
C4 O1 C3 C2 -51.1(8) . .
C4 C5 C6 C7 55.9(9) . .
C4 C5 C6 C11 -117.5(7) . .
C5 N3 C1 Ag1 0.9(10) . .
C5 N3 C1 N1 -176.3(6) . .
C5 N3 C2 N2 176.5(6) . .
C5 N3 C2 C3 -2.9(10) . .
C5 C6 C7 C8 -173.2(7) . .
C5 C6 C11 C10 173.5(6) . .
C6 C7 C8 C9 0.8(12) . .
C7 C6 C11 C10 0.0(10) . .
C7 C8 C9 C10 -1.9(12) . .
C8 C9 C10 C11 2.0(12) . .
C9 C10 C11 C6 -1.1(11) . .
C11 C6 C7 C8 0.2(11) . .
C12 N1 N2 C2 -178.5(6) . .
C12 N1 C1 Ag1 2.5(9) . .
C12 N1 C1 N3 179.2(6) . .
C12 C14 C15 C14 0.2(4) . 7
C13 C12 C14 C15 -0.4(9) . .
C14 C12 C13 C12 0.2(4) . 7

loop_
_platon_squeeze_void_nr
_platon_squeeze_void_average_x
_platon_squeeze_void_average_y
_platon_squeeze_void_average_z
_platon_squeeze_void_volume
_platon_squeeze_void_count_electrons
_platon_squeeze_void_content
1 0.000 0.000 -0.043 1692 230 ' '
